data_4110934
loop_
_publ_author_name
'Ji Min Lee'
'Doo-Sik Ahn'
'Doo Young Jung'
'Junseung Lee'
'Youngkyu Do'
'Sang Kyu Kim'
'Sukbok Chang'

_publ_section_title
;
 Hydrogen-Bond-Directed Highly Stereoselective Synthesis of Z-Enamides via
 Pd-Catalyzed Oxidative Amidation of Conjugated Olefins
;
_journal_name_full 'Journal of the American Chemical Society'
_journal_page_first 12954
_journal_page_last 12962
_journal_paper_doi 10.1021/ja0639315
_journal_volume 128
_journal_year 2006
_chemical_formula_sum 'C12 H13 N O3'
_chemical_formula_weight 219.23
_chemical_name_systematic
; 
 ? 
;
_space_group_IT_number 2
_symmetry_cell_setting triclinic
_symmetry_space_group_name_Hall '-P 1'
_symmetry_space_group_name_H-M 'P -1'
_atom_sites_solution_hydrogens geom
_atom_sites_solution_primary direct
_atom_sites_solution_secondary difmap
_audit_creation_method SHELXL-97
_cell_angle_alpha 100.346(2)
_cell_angle_beta 91.249(2)
_cell_angle_gamma 117.880(2)
_cell_formula_units_Z 2
_cell_length_a 8.2906(10)
_cell_length_b 8.6854(10)
_cell_length_c 9.0243(11)
_cell_measurement_temperature 293(2)
_cell_volume 560.85(12)
_computing_cell_refinement 'Bruker SMART'
_computing_data_collection 'Bruker SMART'
_computing_data_reduction 'Bruker SHELXTL'
_computing_molecular_graphics 'Bruker SHELXTL'
_computing_publication_material 'Bruker SHELXTL'
_computing_structure_refinement 'SHELXL-97 (Sheldrick, 1997)'
_computing_structure_solution 'SHELXS-97 (Sheldrick, 1990)'
_diffrn_ambient_temperature 293(2)
_diffrn_measured_fraction_theta_full 0.940
_diffrn_measured_fraction_theta_max 0.940
_diffrn_measurement_device_type 'CCD area detector'
_diffrn_measurement_method 'phi and omega scans'
_diffrn_radiation_monochromator graphite
_diffrn_radiation_source 'fine-focus sealed tube'
_diffrn_radiation_type MoK\a
_diffrn_radiation_wavelength 0.71073
_diffrn_reflns_av_R_equivalents 0.0431
_diffrn_reflns_av_sigmaI/netI 0.0593
_diffrn_reflns_limit_h_max 10
_diffrn_reflns_limit_h_min -10
_diffrn_reflns_limit_k_max 11
_diffrn_reflns_limit_k_min -11
_diffrn_reflns_limit_l_max 11
_diffrn_reflns_limit_l_min -11
_diffrn_reflns_number 6416
_diffrn_reflns_theta_full 27.88
_diffrn_reflns_theta_max 27.88
_diffrn_reflns_theta_min 2.31
_exptl_absorpt_coefficient_mu 0.094
_exptl_absorpt_correction_type none
_exptl_crystal_density_diffrn 1.298
_exptl_crystal_F_000 232
_refine_diff_density_max 0.220
_refine_diff_density_min -0.236
_refine_diff_density_rms 0.049
_refine_ls_extinction_method none
_refine_ls_goodness_of_fit_ref 1.021
_refine_ls_hydrogen_treatment mixed
_refine_ls_matrix_type full
_refine_ls_number_parameters 150
_refine_ls_number_reflns 2516
_refine_ls_number_restraints 0
_refine_ls_restrained_S_all 1.021
_refine_ls_R_factor_all 0.0937
_refine_ls_R_factor_gt 0.0467
_refine_ls_shift/su_max 0.003
_refine_ls_shift/su_mean 0.001
_refine_ls_structure_factor_coef Fsqd
_refine_ls_weighting_details 'calc w=1/[\s^2^(Fo^2^)+(0.0534P)^2^+0.0000P] where P=(Fo^2^+2Fc^2^)/3'
_refine_ls_weighting_scheme calc
_refine_ls_wR_factor_gt 0.1042
_refine_ls_wR_factor_ref 0.1223
_reflns_number_gt 1499
_reflns_number_total 2516
_reflns_threshold_expression >2sigma(I)
_cod_data_source_file ja0639315si20060605_013752.cif
_cod_data_source_block sbc54
_cod_database_code 4110934

loop_
_symmetry_equiv_pos_as_xyz
'x, y, z'
'-x, -y, -z'

loop_
_atom_site_label
_atom_site_type_symbol
_atom_site_fract_x
_atom_site_fract_y
_atom_site_fract_z
_atom_site_U_iso_or_equiv
_atom_site_adp_type
_atom_site_occupancy
_atom_site_symmetry_multiplicity
_atom_site_calc_flag
_atom_site_refinement_flags
C1 C 0.6787(2) 0.5143(2) 0.66401(19) 0.0264(4) Uani 1 1 d .
C2 C 0.5010(3) 0.3783(2) 0.6614(2) 0.0321(5) Uani 1 1 d .
H2 H 0.4311 0.3891 0.7377 0.038 Uiso 1 1 calc R
C3 C 0.4272(3) 0.2272(3) 0.5463(2) 0.0365(5) Uani 1 1 d .
H3 H 0.3081 0.1368 0.5457 0.044 Uiso 1 1 calc R
C4 C 0.5293(3) 0.2096(3) 0.4321(2) 0.0379(5) Uani 1 1 d .
H4 H 0.4793 0.1072 0.3552 0.045 Uiso 1 1 calc R
C5 C 0.7057(3) 0.3440(3) 0.4320(2) 0.0393(5) Uani 1 1 d .
H5 H 0.7739 0.3330 0.3543 0.047 Uiso 1 1 calc R
C6 C 0.7810(3) 0.4950(3) 0.5478(2) 0.0340(5) Uani 1 1 d .
H6 H 0.9006 0.5844 0.5483 0.041 Uiso 1 1 calc R
C7 C 0.7681(2) 0.6805(2) 0.78672(19) 0.0278(4) Uani 1 1 d .
O1 O 0.93394(17) 0.78291(17) 0.80477(15) 0.0388(4) Uani 1 1 d .
N N 0.6511(2) 0.7119(2) 0.87727(17) 0.0299(4) Uani 1 1 d .
H101 H 0.530(3) 0.637(3) 0.863(2) 0.044(6) Uiso 1 1 d .
C8 C 0.7065(3) 0.8554(2) 0.9971(2) 0.0300(4) Uani 1 1 d .
H8 H 0.8314 0.9360 1.0193 0.036 Uiso 1 1 calc R
C9 C 0.5909(2) 0.8854(2) 1.0836(2) 0.0309(5) Uani 1 1 d .
H9 H 0.6388 0.9865 1.1618 0.037 Uiso 1 1 calc R
C10 C 0.3930(3) 0.7666(2) 1.0605(2) 0.0294(4) Uani 1 1 d .
O2 O 0.31289(17) 0.63050(17) 0.96159(14) 0.0383(4) Uani 1 1 d .
O3 O 0.30482(16) 0.82233(15) 1.16158(13) 0.0310(3) Uani 1 1 d .
C11 C 0.1061(2) 0.7121(2) 1.1470(2) 0.0322(5) Uani 1 1 d .
H11A H 0.0745 0.5920 1.1564 0.039 Uiso 1 1 calc R
H11B H 0.0507 0.7060 1.0488 0.039 Uiso 1 1 calc R
C12 C 0.0382(3) 0.7977(3) 1.2722(2) 0.0417(5) Uani 1 1 d .
H12A H 0.0996 0.8095 1.3683 0.063 Uiso 1 1 calc R
H12B H -0.0919 0.7247 1.2702 0.063 Uiso 1 1 calc R
H12C H 0.0636 0.9135 1.2580 0.063 Uiso 1 1 calc R

loop_
_atom_site_aniso_label
_atom_site_aniso_U_11
_atom_site_aniso_U_22
_atom_site_aniso_U_33
_atom_site_aniso_U_23
_atom_site_aniso_U_13
_atom_site_aniso_U_12
C1 0.0260(10) 0.0285(10) 0.0261(9) 0.0034(8) 0.0002(8) 0.0153(8)
C2 0.0319(11) 0.0320(10) 0.0311(10) 0.0028(8) 0.0062(8) 0.0156(9)
C3 0.0284(11) 0.0311(11) 0.0408(12) 0.0011(9) 0.0006(9) 0.0093(9)
C4 0.0430(13) 0.0352(11) 0.0330(11) -0.0071(9) -0.0059(9) 0.0222(10)
C5 0.0402(13) 0.0482(13) 0.0315(11) -0.0007(9) 0.0061(9) 0.0259(11)
C6 0.0269(11) 0.0371(11) 0.0352(11) 0.0034(9) 0.0044(8) 0.0146(9)
C7 0.0258(11) 0.0301(10) 0.0279(10) 0.0063(8) 0.0032(8) 0.0136(9)
O1 0.0249(8) 0.0366(8) 0.0424(8) -0.0024(6) 0.0050(6) 0.0083(6)
N 0.0256(10) 0.0290(8) 0.0282(8) -0.0008(7) 0.0014(7) 0.0100(8)
C8 0.0262(11) 0.0276(10) 0.0284(10) 0.0023(8) 0.0000(8) 0.0081(8)
C9 0.0306(11) 0.0271(10) 0.0275(10) -0.0027(8) 0.0014(8) 0.0108(9)
C10 0.0317(11) 0.0277(10) 0.0274(10) 0.0034(8) 0.0037(8) 0.0138(8)
O2 0.0304(8) 0.0346(8) 0.0355(8) -0.0083(6) 0.0014(6) 0.0093(6)
O3 0.0251(7) 0.0311(7) 0.0305(7) -0.0008(6) 0.0042(5) 0.0109(6)
C11 0.0245(10) 0.0303(10) 0.0345(11) -0.0002(8) 0.0005(8) 0.0098(9)
C12 0.0346(12) 0.0393(11) 0.0467(13) 0.0046(10) 0.0098(10) 0.0155(10)

loop_
_atom_type_symbol
_atom_type_description
_atom_type_scat_dispersion_real
_atom_type_scat_dispersion_imag
_atom_type_scat_source
C C 0.0033 0.0016 'International Tables Vol C Tables 4.2.6.8 and 6.1.1.4'
H H 0.0000 0.0000 'International Tables Vol C Tables 4.2.6.8 and 6.1.1.4'
N N 0.0061 0.0033 'International Tables Vol C Tables 4.2.6.8 and 6.1.1.4'
O O 0.0106 0.0060 'International Tables Vol C Tables 4.2.6.8 and 6.1.1.4'

loop_
_geom_angle_atom_site_label_1
_geom_angle_atom_site_label_2
_geom_angle_atom_site_label_3
_geom_angle
C2 C1 C6 118.62(17)
C2 C1 C7 123.27(16)
C6 C1 C7 118.10(17)
C3 C2 C1 120.56(18)
C4 C3 C2 120.32(19)
C3 C4 C5 119.99(18)
C4 C5 C6 119.96(18)
C5 C6 C1 120.53(18)
O1 C7 N 121.88(16)
O1 C7 C1 122.65(16)
N C7 C1 115.46(16)
C7 N C8 124.29(16)
C9 C8 N 123.67(17)
C8 C9 C10 122.82(17)
O2 C10 O3 122.58(18)
O2 C10 C9 125.03(17)
O3 C10 C9 112.39(15)
C10 O3 C11 116.29(14)
O3 C11 C12 106.94(15)

loop_
_geom_bond_atom_site_label_1
_geom_bond_atom_site_label_2
_geom_bond_distance
C1 C2 1.388(2)
C1 C6 1.399(2)
C1 C7 1.499(2)
C2 C3 1.381(2)
C3 C4 1.380(3)
C4 C5 1.380(3)
C5 C6 1.384(3)
C7 O1 1.226(2)
C7 N 1.373(2)
N C8 1.376(2)
C8 C9 1.338(2)
C9 C10 1.457(3)
C10 O2 1.223(2)
C10 O3 1.342(2)
O3 C11 1.456(2)
C11 C12 1.505(3)

loop_
_cod_related_entry_id
_cod_related_entry_database
_cod_related_entry_code
1 ChemSpider 30660418
